data_4321280
loop_
_publ_author_name
'Joseph N. Coalter'
'John C. Huffman'
'William E. Streib'
'Kenneth G. Caulton'

_publ_section_title
;
 A New Class of Electron-Rich Unsaturated Molecules: Ru2HnX4-n(PiPr3)4, X
 = Anion
;
_journal_name_full 'Inorganic Chemistry'
_journal_page_first 3757
_journal_page_last 3764
_journal_paper_doi 10.1021/ic991112y
_journal_volume 39
_journal_year 2000
_chemical_formula_sum 'C36 H84 Cl3 P4 Ru2'
_chemical_formula_weight 949.456
_space_group_IT_number 61
_symmetry_cell_setting orthorhombic
_symmetry_space_group_name_Hall '-P 2ac 2ab'
_symmetry_space_group_name_H-M 'P b c a'
_audit_creation_method 'minor manual editing of SDT2CIF v. 1.0 BETA  output'
_cell_angle_alpha 90
_cell_angle_beta 90
_cell_angle_gamma 90
_cell_formula_units_Z 8
_cell_length_a 13.403(9)
_cell_length_b 18.805(13)
_cell_length_c 36.46(3)
_cell_measurement_reflns_used 50
_cell_measurement_theta_max 12.03
_cell_measurement_theta_min 9.56
_cell_volume 9190(12)
_computing_cell_refinement 'XTEL, local package'
_computing_data_collection 'NPS, local program'
_computing_data_reduction 'XTEL, local package'
_computing_molecular_graphics 'XTEL, local package'
_computing_publication_material 'XTEL, local package'
_computing_structure_refinement 'XTEL, local package'
_computing_structure_solution MULTAN78
_diffrn_measured_fraction_theta_full 0
_diffrn_measured_fraction_theta_max 1
_diffrn_measurement_device_type 'refurbished Picker diffractometer'
_diffrn_measurement_method '\q/2\q scans'
_diffrn_radiation_type 'Mo K\a'
_diffrn_radiation_wavelength 0.71069
_diffrn_reflns_av_R_equivalents 0.163
_diffrn_reflns_limit_h_max 15
_diffrn_reflns_limit_h_min -15
_diffrn_reflns_limit_k_max 22
_diffrn_reflns_limit_k_min -18
_diffrn_reflns_limit_l_max 43
_diffrn_reflns_limit_l_min 0
_diffrn_reflns_number 26383
_diffrn_reflns_theta_full 0
_diffrn_reflns_theta_max 25.0153
_diffrn_reflns_theta_min 3.03947
_diffrn_standards_decay_% 0
_diffrn_standards_interval_count 5
_diffrn_standards_number 4
_exptl_absorpt_coefficient_mu 0.9938
_exptl_absorpt_correction_type none
_exptl_absorpt_process_details none
_exptl_crystal_density_diffrn 1.372
_exptl_crystal_density_method 'not measured'
_exptl_crystal_F_000 3992
_refine_diff_density_max 1.34
_refine_diff_density_min -1.48
_refine_ls_abs_structure_details none
_refine_ls_extinction_coef -0.000000025(7)
_refine_ls_extinction_expression
;

Larson, A. C. (1967).  Acta Cryst. 23, p. 664.  Eq. (3)

;
_refine_ls_extinction_method Zachariasen
_refine_ls_goodness_of_fit_ref 1.0169
_refine_ls_matrix_type full
_refine_ls_number_parameters 407
_refine_ls_number_reflns 4432
_refine_ls_R_factor_gt 0.0673
_refine_ls_shift/su_max 0.0442
_refine_ls_structure_factor_coef F
_refine_ls_weighting_details w^-1^=\s^2^(F)+(.03F)^2^
_refine_ls_weighting_scheme calc
_refine_ls_wR_factor_ref 0.043
_reflns_number_gt 3579
_reflns_number_total 8084
_reflns_threshold_expression F^2^>2.33\s(F^2^)
_cod_data_source_file ic991112y_1.cif
_cod_data_source_block MSC98008
_cod_original_cell_volume 9190(11)
_cod_database_code 4321280

loop_
_symmetry_equiv_pos_as_xyz
x,y,z
1/2-x,1/2+y,z
x,1/2-y,1/2+z
1/2-x,-y,1/2+z
1/2+x,y,1/2-z
-x,1/2+y,1/2-z
1/2+x,1/2-y,-z
-x,-y,-z

loop_
_atom_site_label
_atom_site_type_symbol
_atom_site_fract_x
_atom_site_fract_y
_atom_site_fract_z
_atom_site_U_iso_or_equiv
_atom_site_adp_type
_atom_site_occupancy
_atom_site_disorder_group
_atom_site_disorder_assembly
RU1 RU 0.03644(6) 0.67238(4) 0.36908(2) 0.0188(2) Uani 1 0 .
RU2 RU 0.82515(6) 0.53760(4) 0.37352(2) 0.0218(3) Uani 1 0 .
CL3 CL 0.0167(2) 0.79803(13) 0.36658(8) 0.0340(9) Uani 1 0 .
CL4 CL 0.00633(18) 0.54728(13) 0.36151(7) 0.0257(8) Uani 1 0 .
CL5 CL -0.13663(17) 0.66158(13) 0.39132(7) 0.0232(8) Uani 1 0 .
P6 P 0.10850(18) 0.66947(16) 0.42445(7) 0.0227(8) Uani 1 0 .
C7 C 0.2285(8) 0.7195(6) 0.4298(3) 0.032(4) Uani 1 0 .
C8 C 0.2116(9) 0.7986(6) 0.4320(3) 0.040(4) Uani 1 0 .
C9 C 0.2993(7) 0.6958(7) 0.4607(3) 0.044(4) Uani 1 0 .
C10 C 0.0221(8) 0.7017(6) 0.4617(3) 0.030(4) Uani 1 0 .
C11 C 0.9724(8) 0.7724(6) 0.4555(3) 0.032(4) Uani 1 0 .
C12 C 0.0640(8) 0.6980(6) 0.5009(3) 0.040(4) Uani 1 0 .
C13 C 0.1411(8) 0.5817(5) 0.4437(3) 0.028(4) Uani 1 0 .
C14 C 0.2144(8) 0.5390(6) 0.4200(3) 0.037(4) Uani 1 0 .
C15 C 0.0515(8) 0.5343(6) 0.4544(3) 0.037(4) Uani 1 0 .
P16 P 0.1657(2) 0.67439(16) 0.32742(7) 0.0263(9) Uani 1 0 .
C17 C 0.2319(10) 0.7562(6) 0.3114(3) 0.045(5) Uani 1 0 .
C18 C 0.1665(11) 0.8151(7) 0.2958(3) 0.061(5) Uani 1 0 .
C19 C 0.2967(10) 0.7884(8) 0.3414(4) 0.072(6) Uani 1 0 .
C20 C 0.0916(8) 0.6440(6) 0.2872(3) 0.029(4) Uani 1 0 .
C21 C 0.9886(8) 0.6784(6) 0.2881(3) 0.036(4) Uani 1 0 .
C22 C 0.1389(9) 0.6502(6) 0.2486(3) 0.044(4) Uani 1 0 .
C23 C 0.2729(8) 0.6105(7) 0.3290(3) 0.039(4) Uani 1 0 .
C24 C 0.2417(8) 0.5336(7) 0.3223(3) 0.040(4) Uani 1 0 .
C25 C 0.3640(8) 0.6261(7) 0.3042(3) 0.048(5) Uani 1 0 .
P26 P 0.6762(2) 0.54578(13) 0.40272(7) 0.0194(8) Uani 1 0 .
C27 C 0.6181(8) 0.6351(5) 0.3934(3) 0.029(4) Uani 1 0 .
C28 C -0.3891(9) 0.6519(6) 0.3531(4) 0.045(4) Uani 1 0 .
C29 C -0.4789(8) 0.6516(5) 0.4133(4) 0.039(4) Uani 1 0 .
C30 C 0.6899(7) 0.5496(5) 0.4541(2) 0.023(3) Uani 1 0 .
C31 C 0.7502(9) 0.6109(6) 0.4686(3) 0.039(4) Uani 1 0 .
C32 C -0.2689(10) 0.4812(7) 0.4692(3) 0.051(5) Uani 1 0 .
C33 C 0.5707(7) 0.4793(5) 0.3980(3) 0.025(3) Uani 1 0 .
C34 C -0.5016(8) 0.4709(6) 0.4306(3) 0.039(4) Uani 1 0 .
C35 C -0.4876(7) 0.4890(5) 0.3635(3) 0.023(3) Uani 1 0 .
P36 P 0.8217(2) 0.42862(14) 0.34628(8) 0.0268(9) Uani 1 0 .
C37 C -0.1382(8) 0.3527(5) 0.3760(3) 0.036(4) Uani 1 0 .
C38 C 0.9590(10) 0.3686(6) 0.3958(4) 0.054(5) Uani 1 0 .
C39 C 0.7789(9) 0.3332(6) 0.4039(3) 0.046(4) Uani 1 0 .
C40 C 0.7058(8) 0.3931(6) 0.3251(3) 0.034(4) Uani 1 0 .
C41 C 0.6718(10) 0.4389(7) 0.2928(3) 0.056(5) Uani 1 0 .
C42 C -0.2924(9) 0.3145(6) 0.3128(3) 0.046(4) Uani 1 0 .
C43 C 0.9189(12) 0.4234(7) 0.3082(4) 0.081(7) Uani 1 0 .
C44 C 0.9081(11) 0.4850(7) 0.2807(3) 0.059(5) Uani 1 0 .
C45 C 0.9621(13) 0.3592(11) 0.2974(5) 0.113(9) Uani 1 0 .
H1 H 0.2631 0.7108 0.4074 0.0424 Uiso 1 0 .
H2 H 0.2769 0.8221 0.4304 0.0509 Uiso 1 0 .
H3 H 0.1724 0.815 0.4125 0.0509 Uiso 1 0 .
H4 H 0.1832 0.8111 0.4548 0.0509 Uiso 1 0 .
H5 H 0.3114 0.6471 0.4593 0.0514 Uiso 1 0 .
H6 H 0.3609 0.7216 0.4578 0.0514 Uiso 1 0 .
H7 H 0.2707 0.7083 0.4836 0.0514 Uiso 1 0 .
H8 H -0.0311 0.6677 0.4613 0.0394 Uiso 1 0 .
H9 H 0.0192 0.81 0.4584 0.0438 Uiso 1 0 .
H10 H 0.9433 0.7748 0.4319 0.0438 Uiso 1 0 .
H11 H 0.9201 0.779 0.4735 0.0438 Uiso 1 0 .
H12 H 0.0931 0.652 0.5047 0.0503 Uiso 1 0 .
H13 H 0.113 0.7333 0.5039 0.0503 Uiso 1 0 .
H14 H 0.0113 0.7045 0.5178 0.0503 Uiso 1 0 .
H15 H 0.1777 0.5907 0.4658 0.0388 Uiso 1 0 .
H16 H 0.2356 0.4975 0.4322 0.0489 Uiso 1 0 .
H17 H 0.1802 0.5248 0.3976 0.0489 Uiso 1 0 .
H18 H 0.2697 0.5673 0.4133 0.0489 Uiso 1 0 .
H19 H 0.0092 0.5626 0.4702 0.0469 Uiso 1 0 .
H20 H 0.0174 0.5207 0.4337 0.0469 Uiso 1 0 .
H21 H 0.0751 0.4949 0.4681 0.0469 Uiso 1 0 .
H22 H 0.275 0.7418 0.2922 0.0571 Uiso 1 0 .
H23 H 0.2068 0.8515 0.2861 0.0751 Uiso 1 0 .
H24 H 0.1245 0.7961 0.2772 0.0751 Uiso 1 0 .
H25 H 0.1255 0.834 0.315 0.0751 Uiso 1 0 .
H26 H 0.3392 0.7518 0.3513 0.0784 Uiso 1 0 .
H27 H 0.337 0.8248 0.3315 0.0784 Uiso 1 0 .
H28 H 0.2562 0.8065 0.3604 0.0784 Uiso 1 0 .
H29 H 0.0812 0.5947 0.2913 0.0426 Uiso 1 0 .
H30 H 0.9931 0.7274 0.2823 0.0427 Uiso 1 0 .
H31 H -0.0545 0.6553 0.2712 0.0427 Uiso 1 0 .
H32 H -0.0394 0.6738 0.3123 0.0427 Uiso 1 0 .
H33 H 0.2022 0.6277 0.2488 0.0553 Uiso 1 0 .
H34 H 0.0963 0.6256 0.2317 0.0553 Uiso 1 0 .
H35 H 0.1443 0.6979 0.2421 0.0553 Uiso 1 0 .
H36 H 0.297 0.6104 0.3535 0.048 Uiso 1 0 .
H37 H 0.1858 0.5217 0.3376 0.045 Uiso 1 0 .
H38 H 0.2217 0.5277 0.2972 0.045 Uiso 1 0 .
H39 H 0.2948 0.502 0.3274 0.045 Uiso 1 0 .
H40 H 0.4168 0.5948 0.3096 0.0611 Uiso 1 0 .
H41 H 0.3452 0.6212 0.2791 0.0611 Uiso 1 0 .
H42 H 0.3848 0.674 0.3084 0.0611 Uiso 1 0 .
H43 H 0.6637 0.6677 0.403 0.0395 Uiso 1 0 .
H44 H 0.6739 0.6419 0.3412 0.0527 Uiso 1 0 .
H45 H 0.5614 0.6226 0.3412 0.0527 Uiso 1 0 .
H46 H -0.4053 0.7001 0.3491 0.0527 Uiso 1 0 .
H47 H 0.5055 0.7006 0.4092 0.0477 Uiso 1 0 .
H48 H -0.5308 0.623 0.404 0.0477 Uiso 1 0 .
H49 H 0.5293 0.6437 0.4387 0.0477 Uiso 1 0 .
H50 H -0.3762 0.5552 0.464 0.0363 Uiso 1 0 .
H51 H -0.1829 0.6073 0.4602 0.0491 Uiso 1 0 .
H52 H -0.2774 0.655 0.4602 0.0491 Uiso 1 0 .
H53 H 0.7497 0.6109 0.4947 0.0491 Uiso 1 0 .
H54 H -0.2721 0.4831 0.4952 0.0583 Uiso 1 0 .
H55 H 0.6908 0.4433 0.4606 0.0583 Uiso 1 0 .
H56 H -0.2031 0.4761 0.4612 0.0583 Uiso 1 0 .
H57 H -0.3966 0.4356 0.3955 0.0376 Uiso 1 0 .
H58 H -0.5409 0.5113 0.433 0.0524 Uiso 1 0 .
H59 H -0.5417 0.43 0.426 0.0524 Uiso 1 0 .
H60 H -0.4631 0.4629 0.4522 0.0524 Uiso 1 0 .
H61 H -0.5276 0.5305 0.3643 0.0346 Uiso 1 0 .
H62 H 0.5567 0.4924 0.3427 0.0346 Uiso 1 0 .
H63 H -0.5299 0.4486 0.3595 0.0346 Uiso 1 0 .
H64 H 0.871 0.3133 0.3602 0.046 Uiso 1 0 .
H65 H -0.0191 0.3264 0.4087 0.068 Uiso 1 0 .
H66 H 0.0107 0.3802 0.3784 0.068 Uiso 1 0 .
H67 H -0.0478 0.406 0.4127 0.068 Uiso 1 0 .
H68 H -0.2308 0.3724 0.4201 0.0566 Uiso 1 0 .
H69 H -0.281 0.3235 0.3912 0.0566 Uiso 1 0 .
H70 H -0.2003 0.293 0.4173 0.0566 Uiso 1 0 .
H71 H -0.3464 0.3966 0.3434 0.0441 Uiso 1 0 .
H72 H 0.6684 0.4874 0.3004 0.0706 Uiso 1 0 .
H73 H -0.282 0.4342 0.2735 0.0706 Uiso 1 0 .
H74 H -0.3926 0.4241 0.2849 0.0706 Uiso 1 0 .
H75 H -0.3573 0.3007 0.3046 0.0592 Uiso 1 0 .
H76 H -0.2469 0.3101 0.2927 0.0592 Uiso 1 0 .
H77 H -0.272 0.2854 0.3323 0.0592 Uiso 1 0 .
H78 H 0.9735 0.4421 0.3224 0.0875 Uiso 1 0 .
H79 H -0.0289 0.4934 0.2697 0.0683 Uiso 1 0 .
H80 H -0.1394 0.4725 0.263 0.0683 Uiso 1 0 .
H81 H -0.1126 0.5266 0.2936 0.0683 Uiso 1 0 .
H82 H -0.0266 0.3323 0.3184 0.1214 Uiso 1 0 .
H83 H -0.0797 0.3386 0.2808 0.1214 Uiso 1 0 .
H84 H 0.0247 0.3725 0.2864 0.1214 Uiso 1 0 .

loop_
_atom_site_aniso_label
_atom_site_aniso_U_11
_atom_site_aniso_U_22
_atom_site_aniso_U_33
_atom_site_aniso_U_12
_atom_site_aniso_U_13
_atom_site_aniso_U_23
RU1 0.016(4) 0.026(12) 0.01(3) -0.0023(4) -0.0006(4) -0.0003(4)
RU2 0.019(5) 0.020(10) 0.03(5) -0.0013(4) 0.0068(4) -0.0051(4)
CL3 0.040(10) 0.030(15) 0.03(6) -0.0044(12) -0.0020(15) 0.0001(13)
CL4 0.019(5) 0.028(13) 0.03(6) 0.0028(11) 0.0054(11) -0.0023(12)
CL5 0.017(4) 0.021(10) 0.03(6) -0.0001(11) 0.0013(11) -0.0057(12)
P6 0.015(4) 0.036(18) 0.02(3) -0.0011(14) 0.0003(11) -0.0015(15)
C7 0.024(9) 0.05(3) 0.02(3) -0.011(6) -0.006(5) -0.006(6)
C8 0.040(12) 0.04(2) 0.04(7) -0.017(6) 0.003(6) -0.026(6)
C9 0.012(6) 0.09(4) 0.03(6) -0.009(6) -0.010(5) -0.009(7)
C10 0.025(8) 0.05(2) 0.02(4) -0.007(5) 0.002(5) 0.004(5)
C11 0.029(9) 0.04(2) 0.03(5) -0.002(6) -0.003(5) -0.009(6)
C12 0.037(11) 0.07(3) 0.02(3) 0.005(6) 0.005(5) -0.010(6)
C13 0.026(9) 0.037(19) 0.02(4) 0.002(5) -0.000(5) -0.004(5)
C14 0.031(10) 0.05(2) 0.03(6) 0.018(6) -0.010(5) 0.006(6)
C15 0.036(11) 0.05(3) 0.03(5) 0.017(6) 0.001(5) 0.008(6)
P16 0.022(5) 0.04(2) 0.02(3) -0.0105(15) 0.0012(12) -0.0015(14)
C17 0.055(16) 0.030(16) 0.05(9) -0.025(6) 0.017(7) -0.010(6)
C18 0.09(3) 0.05(2) 0.04(8) -0.026(9) 0.022(8) -0.003(7)
C19 0.08(2) 0.10(5) 0.04(8) -0.073(10) 0.016(8) -0.006(8)
C20 0.027(9) 0.05(2) 0.02(3) -0.001(5) 0.002(5) -0.003(5)
C21 0.040(12) 0.04(2) 0.02(4) 0.003(6) -0.005(5) 0.002(6)
C22 0.051(14) 0.06(3) 0.02(4) -0.002(6) -0.002(6) -0.004(6)
C23 0.032(10) 0.06(3) 0.02(4) 0.008(6) 0.002(6) -0.002(6)
C24 0.023(8) 0.06(3) 0.03(6) 0.018(7) 0.004(6) -0.002(7)
C25 0.017(7) 0.08(4) 0.04(8) -0.002(7) 0.009(6) 0.005(7)
P26 0.017(4) 0.016(8) 0.03(5) 0.0028(13) -0.0007(13) -0.0022(12)
C27 0.023(8) 0.027(14) 0.04(7) -0.003(5) 0.003(6) -0.000(5)
C28 0.045(13) 0.031(17) 0.06(11) -0.005(6) -0.010(7) 0.007(6)
C29 0.022(8) 0.026(14) 0.07(13) 0.003(5) -0.001(6) -0.016(6)
C30 0.023(8) 0.032(17) 0.01(3) -0.007(5) 0.009(5) -0.003(5)
C31 0.047(13) 0.05(2) 0.02(4) 0.001(6) 0.008(6) -0.008(6)
C32 0.058(17) 0.06(3) 0.03(6) 0.009(7) -0.015(7) -0.006(6)
C33 0.013(6) 0.019(11) 0.04(8) 0.000(4) 0.005(5) 0.005(5)
C34 0.038(11) 0.032(17) 0.05(9) -0.007(6) 0.007(6) 0.010(6)
C35 0.011(6) 0.030(15) 0.03(5) -0.003(4) -0.001(5) 0.000(5)
P36 0.033(8) 0.019(10) 0.03(5) -0.0034(14) 0.0101(15) -0.0057(12)
C37 0.042(12) 0.014(8) 0.05(9) 0.006(5) 0.012(7) -0.019(6)
C38 0.063(18) 0.05(2) 0.05(9) -0.001(8) -0.007(8) 0.002(7)
C39 0.064(17) 0.026(14) 0.05(9) -0.006(7) 0.017(7) -0.000(6)
C40 0.040(12) 0.04(2) 0.02(4) -0.004(6) 0.006(5) -0.015(5)
C41 0.068(19) 0.07(3) 0.03(6) -0.015(8) 0.003(8) -0.009(7)
C42 0.047(14) 0.04(2) 0.05(10) -0.017(6) 0.018(6) -0.024(6)
C43 0.11(3) 0.04(2) 0.10(18) -0.012(9) 0.078(12) -0.018(9)
C44 0.09(2) 0.07(4) 0.02(3) -0.040(9) 0.012(7) -0.010(6)
C45 0.08(2) 0.18(9) 0.07(13) 0.082(14) 0.026(11) 0.008(13)

loop_
_atom_type_symbol
_atom_type_description
_atom_type_scat_dispersion_real
_atom_type_scat_dispersion_imag
_atom_type_scat_source
RU Ru -1.42 0.836 'International Tables Vol. IV (1974) Table 2.2B'
CL Cl 0.132 0.159 'International Tables Vol. IV (1974) Table 2.2B'
P P 0.09 0.095 'International Tables Vol. IV (1974) Table 2.2B'
C C 0.002 0.002 'International Tables Vol. IV (1974) Table 2.2B'
H H 0 0 'International Tables Vol. IV (1974) Table 2.2B'

loop_
_geom_angle_atom_site_label_1
_geom_angle_atom_site_label_2
_geom_angle_atom_site_label_3
_geom_angle
_geom_angle_site_symmetry_1
_geom_angle_site_symmetry_2
_geom_angle_site_symmetry_3
_geom_angle_publ_flag
CL3 RU1 CL4 161.65(9) . . . no
CL3 RU1 CL5 89.40(9) . . . no
CL3 RU1 P6 96.13(11) . . . no
CL3 RU1 P16 92.42(11) . . . no
CL4 RU1 CL5 78.41(8) . . . no
CL4 RU1 P6 98.75(10) . . . no
CL4 RU1 P16 93.82(10) . . . no
CL5 RU1 P6 96.16(10) . . . no
CL5 RU1 P16 157.72(9) . . . no
P6 RU1 P16 105.71(11) . . . no
CL4 RU2 CL5 76.93(8) 1_655 . 1_655 no
CL4 RU2 P26 160.41(10) 1_655 . . no
CL4 RU2 P36 90.52(10) 1_655 . . no
CL5 RU2 P26 89.73(9) 1_655 . . no
CL5 RU2 P36 165.15(10) 1_655 . . no
P26 RU2 P36 104.34(10) . . . no
RU1 CL4 RU2 102.51(9) . . 1_455 no
RU1 CL5 RU2 100.73(9) . . 1_455 no
RU1 P6 C7 116.9(3) . . . no
RU1 P6 C10 112.2(3) . . . no
RU1 P6 C13 117.8(3) . . . no
C7 P6 C10 106.9(5) . . . no
C7 P6 C13 101.9(5) . . . no
C10 P6 C13 99.1(5) . . . no
RU1 P16 C17 125.2(4) . . . no
RU1 P16 C20 96.5(3) . . . no
RU1 P16 C23 123.1(4) . . . no
C17 P16 C20 105.1(5) . . . no
C17 P16 C23 100.0(6) . . . no
C20 P16 C23 103.7(5) . . . no
RU2 P26 C27 109.9(3) . . . no
RU2 P26 C30 112.6(3) . . . no
RU2 P26 C33 124.7(3) . . . no
C27 P26 C30 100.7(5) . . . no
C27 P26 C33 105.2(4) . . . no
C30 P26 C33 100.8(5) . . . no
RU2 P36 C37 115.3(3) . . 1_655 no
RU2 P36 C40 121.5(4) . . . no
RU2 P36 C43 110.5(4) . . . no
C37 P36 C40 101.9(5) 1_655 . . no
C37 P36 C43 100.7(6) 1_655 . . no
C40 P36 C43 104.5(6) . . . no
P6 C7 C8 111.8(8) . . . no
P6 C7 C9 117.5(8) . . . no
P6 C7 H1 104.1(7) . . . no
C8 C7 C9 109.8(9) . . . no
C8 C7 H1 106.7(10) . . . no
C9 C7 H1 106.1(9) . . . no
C7 C8 H2 107.9(10) . . . no
C7 C8 H3 111.6(9) . . . no
C7 C8 H4 110.7(11) . . . no
H2 C8 H3 107.8(12) . . . no
H2 C8 H4 107.5(10) . . . no
H3 C8 H4 111.1(12) . . . no
C7 C9 H5 110.7(10) . . . no
C7 C9 H6 107.8(10) . . . no
C7 C9 H7 108.9(10) . . . no
H5 C9 H6 110.0(11) . . . no
H5 C9 H7 111.0(12) . . . no
H6 C9 H7 108.4(11) . . . no
P6 C10 C11 116.6(7) . . 1_455 no
P6 C10 C12 115.6(7) . . . no
P6 C10 H8 103.3(8) . . . no
C11 C10 C12 110.0(9) 1_455 . . no
C11 C10 H8 105.0(9) 1_455 . . no
C12 C10 H8 104.8(9) . . . no
C10 C11 H9 110.3(10) 1_655 . 1_655 no
C10 C11 H10 111.1(9) 1_655 . . no
C10 C11 H11 109.4(10) 1_655 . . no
H9 C11 H10 109.7(11) 1_655 . . no
H9 C11 H11 108.0(10) 1_655 . . no
H10 C11 H11 108.3(10) . . . no
C10 C12 H12 108.9(10) . . . no
C10 C12 H13 109.2(10) . . . no
C10 C12 H14 109.0(10) . . . no
H12 C12 H13 109.6(11) . . . no
H12 C12 H14 109.2(11) . . . no
H13 C12 H14 110.8(11) . . . no
P6 C13 C14 113.9(8) . . . no
P6 C13 C15 115.3(7) . . . no
P6 C13 H15 106.5(8) . . . no
C14 C13 C15 109.8(9) . . . no
C14 C13 H15 103.8(9) . . . no
C15 C13 H15 106.6(9) . . . no
C13 C14 H16 111.1(10) . . . no
C13 C14 H17 108.3(9) . . . no
C13 C14 H18 110.6(11) . . . no
H16 C14 H17 108.1(12) . . . no
H16 C14 H18 110.7(10) . . . no
H17 C14 H18 108.0(11) . . . no
C13 C15 H19 106.8(10) . . . no
C13 C15 H20 109.8(10) . . . no
C13 C15 H21 108.9(9) . . . no
H19 C15 H20 110.6(10) . . . no
H19 C15 H21 108.1(10) . . . no
H20 C15 H21 112.4(12) . . . no
P16 C17 C18 116.3(9) . . . no
P16 C17 C19 111.9(9) . . . no
P16 C17 H22 106.6(8) . . . no
C18 C17 C19 107.9(10) . . . no
C18 C17 H22 106.4(11) . . . no
C19 C17 H22 107.3(11) . . . no
C17 C18 H23 109.8(13) . . . no
C17 C18 H24 109.5(11) . . . no
C17 C18 H25 109.0(11) . . . no
H23 C18 H24 110.2(13) . . . no
H23 C18 H25 109.5(12) . . . no
H24 C18 H25 108.8(15) . . . no
C17 C19 H26 108.7(12) . . . no
C17 C19 H27 109.8(12) . . . no
C17 C19 H28 110.1(12) . . . no
H26 C19 H27 108.8(14) . . . no
H26 C19 H28 108.9(13) . . . no
H27 C19 H28 110.6(14) . . . no
P16 C20 C21 109.6(7) . . 1_455 no
P16 C20 C22 118.4(8) . . . no
P16 C20 H29 104.8(8) . . . no
C21 C20 C22 111.0(9) 1_455 . . no
C21 C20 H29 106.2(9) 1_455 . . no
C22 C20 H29 106.1(9) . . . no
C20 C21 H30 110.5(10) 1_655 . . no
C20 C21 H31 110.0(10) 1_655 . 1_655 no
C20 C21 H32 109.5(9) 1_655 . 1_655 no
H30 C21 H31 109.8(10) . . 1_655 no
H30 C21 H32 108.6(11) . . 1_655 no
H31 C21 H32 108.4(11) 1_655 . 1_655 no
C20 C22 H33 108.9(10) . . . no
C20 C22 H34 107.7(10) . . . no
C20 C22 H35 109.7(10) . . . no
H33 C22 H34 108.8(11) . . . no
H33 C22 H35 111.2(12) . . . no
H34 C22 H35 110.3(12) . . . no
P16 C23 C24 113.1(8) . . . no
P16 C23 C25 117.7(8) . . . no
P16 C23 H36 106.9(9) . . . no
C24 C23 C25 107.6(10) . . . no
C24 C23 H36 104.1(10) . . . no
C25 C23 H36 106.3(10) . . . no
C23 C24 H37 110.0(10) . . . no
C23 C24 H38 109.8(11) . . . no
C23 C24 H39 111.0(11) . . . no
H37 C24 H38 107.9(11) . . . no
H37 C24 H39 109.0(12) . . . no
H38 C24 H39 109.0(11) . . . no
C23 C25 H40 110.7(11) . . . no
C23 C25 H41 109.6(10) . . . no
C23 C25 H42 108.4(11) . . . no
H40 C25 H41 109.8(12) . . . no
H40 C25 H42 109.6(11) . . . no
H41 C25 H42 108.7(12) . . . no
P26 C27 C28 112.9(8) . . 1_655 no
P26 C27 C29 116.7(8) . . 1_655 no
P26 C27 H43 104.3(8) . . . no
C28 C27 C29 111.6(10) 1_655 . 1_655 no
C28 C27 H43 105.7(10) 1_655 . . no
C29 C27 H43 104.2(9) 1_655 . . no
C27 C28 H44 109.8(11) 1_455 . 1_455 no
C27 C28 H45 111.2(11) 1_455 . 1_455 no
C27 C28 H46 111.4(11) 1_455 . . no
H44 C28 H45 106.9(12) 1_455 . 1_455 no
H44 C28 H46 108.6(12) 1_455 . . no
H45 C28 H46 108.8(12) 1_455 . . no
C27 C29 H47 108.0(10) 1_455 . 1_455 no
C27 C29 H48 110.0(10) 1_455 . . no
C27 C29 H49 109.7(10) 1_455 . 1_455 no
H47 C29 H48 109.4(11) 1_455 . . no
H47 C29 H49 109.2(11) 1_455 . 1_455 no
H48 C29 H49 110.4(11) . . 1_455 no
P26 C30 C31 115.5(7) . . . no
P26 C30 C32 111.5(7) . . 1_655 no
P26 C30 H50 106.7(7) . . 1_655 no
C31 C30 C32 109.3(9) . . 1_655 no
C31 C30 H50 106.2(9) . . 1_655 no
C32 C30 H50 107.2(9) 1_655 . 1_655 no
C30 C31 H51 109.8(9) . . 1_655 no
C30 C31 H52 110.1(11) . . 1_655 no
C30 C31 H53 110.2(10) . . . no
H51 C31 H52 108.9(11) 1_655 . 1_655 no
H51 C31 H53 109.2(12) 1_655 . . no
H52 C31 H53 108.6(11) 1_655 . . no
C30 C32 H54 108.4(11) 1_455 . . no
C30 C32 H55 108.2(10) 1_455 . 1_455 no
C30 C32 H56 108.8(11) 1_455 . . no
H54 C32 H55 109.5(13) . . 1_455 no
H54 C32 H56 110.9(12) . . . no
H55 C32 H56 111.0(12) 1_455 . . no
P26 C33 C34 117.8(8) . . 1_655 no
P26 C33 C35 112.8(7) . . 1_655 no
P26 C33 H57 103.8(7) . . 1_655 no
C34 C33 C35 109.5(8) 1_655 . 1_655 no
C34 C33 H57 106.1(9) 1_655 . 1_655 no
C35 C33 H57 105.8(10) 1_655 . 1_655 no
C33 C34 H58 110.2(10) 1_455 . . no
C33 C34 H59 107.5(10) 1_455 . . no
C33 C34 H60 108.3(10) 1_455 . . no
H58 C34 H59 111.0(11) . . . no
H58 C34 H60 110.9(12) . . . no
H59 C34 H60 108.8(11) . . . no
C33 C35 H61 111.7(9) 1_455 . . no
C33 C35 H62 110.3(8) 1_455 . 1_455 no
C33 C35 H63 109.8(9) 1_455 . . no
H61 C35 H62 108.5(10) . . 1_455 no
H61 C35 H63 108.9(9) . . . no
H62 C35 H63 107.5(10) 1_455 . . no
P36 C37 C38 111.7(8) 1_455 . 1_455 no
P36 C37 C39 110.7(7) 1_455 . 1_455 no
P36 C37 H64 106.4(9) 1_455 . 1_455 no
C38 C37 C39 110.6(10) 1_455 . 1_455 no
C38 C37 H64 109.3(10) 1_455 . 1_455 no
C39 C37 H64 107.9(9) 1_455 . 1_455 no
C37 C38 H65 109.2(11) 1_655 . 1_655 no
C37 C38 H66 110.5(12) 1_655 . 1_655 no
C37 C38 H67 112.0(12) 1_655 . 1_655 no
H65 C38 H66 106.8(13) 1_655 . 1_655 no
H65 C38 H67 108.8(13) 1_655 . 1_655 no
H66 C38 H67 109.4(13) 1_655 . 1_655 no
C37 C39 H68 108.7(10) 1_655 . 1_655 no
C37 C39 H69 109.5(10) 1_655 . 1_655 no
C37 C39 H70 108.5(10) 1_655 . 1_655 no
H68 C39 H69 109.7(12) 1_655 . 1_655 no
H68 C39 H70 109.8(12) 1_655 . 1_655 no
H69 C39 H70 110.6(11) 1_655 . 1_655 no
P36 C40 C41 111.5(8) . . . no
P36 C40 C42 116.8(8) . . 1_655 no
P36 C40 H71 106.9(8) . . 1_655 no
C41 C40 C42 108.7(9) . . 1_655 no
C41 C40 H71 106.0(10) . . 1_655 no
C42 C40 H71 106.1(10) 1_655 . 1_655 no
C40 C41 H72 109.1(11) . . . no
C40 C41 H73 109.0(12) . . 1_655 no
C40 C41 H74 109.7(11) . . 1_655 no
H72 C41 H73 109.8(13) . . 1_655 no
H72 C41 H74 108.9(14) . . 1_655 no
H73 C41 H74 110.3(12) 1_655 . 1_655 no
C40 C42 H75 109.6(11) 1_455 . . no
C40 C42 H76 108.3(10) 1_455 . . no
C40 C42 H77 110.1(10) 1_455 . . no
H75 C42 H76 108.5(11) . . . no
H75 C42 H77 110.1(11) . . . no
H76 C42 H77 110.1(12) . . . no
P36 C43 C44 111.8(10) . . . no
P36 C43 C45 122.3(12) . . . no
P36 C43 H78 96.4(10) . . . no
C44 C43 C45 120.3(14) . . . no
C44 C43 H78 98.4(11) . . . no
C45 C43 H78 98.7(16) . . . no
C43 C44 H79 108.5(14) . . 1_655 no
C43 C44 H80 108.9(12) . . 1_655 no
C43 C44 H81 108.8(11) . . 1_655 no
H79 C44 H80 110.9(11) 1_655 . 1_655 no
H79 C44 H81 109.3(12) 1_655 . 1_655 no
H80 C44 H81 110.3(16) 1_655 . 1_655 no
C43 C45 H82 107.8(16) . . 1_655 no
C43 C45 H83 107.5(16) . . 1_655 no
C43 C45 H84 104.8(18) . . 1_655 no
H82 C45 H83 115(2) 1_655 . 1_655 no
H82 C45 H84 110.0(16) 1_655 . 1_655 no
H83 C45 H84 111.5(17) 1_655 . 1_655 no

loop_
_geom_bond_atom_site_label_1
_geom_bond_atom_site_label_2
_geom_bond_distance
_geom_bond_site_symmetry_1
_geom_bond_site_symmetry_2
_geom_bond_publ_flag
RU1 CL3 2.380(3) . . no
RU1 CL4 2.403(3) . . no
RU1 CL5 2.466(3) . . no
RU1 P6 2.239(3) . . no
RU1 P16 2.304(3) . . no
RU2 CL4 2.474(3) . 1_655 no
RU2 CL5 2.474(3) . 1_655 no
RU2 P26 2.267(3) . . no
RU2 P36 2.278(3) . . no
P6 C7 1.873(10) . . no
P6 C10 1.886(11) . . no
P6 C13 1.846(11) . . no
P16 C17 1.869(11) . . no
P16 C20 1.860(11) . . no
P16 C23 1.875(12) . . no
P26 C27 1.883(11) . . no
P26 C30 1.885(9) . . no
P26 C33 1.896(10) . . no
P36 C37 1.872(11) . 1_655 no
P36 C40 1.859(11) . . no
P36 C43 1.906(13) . . no
C7 C8 1.507(15) . . no
C7 C9 1.537(14) . . no
C7 H1 0.953(10) . . no
C8 H2 0.981(11) . . no
C8 H3 0.938(12) . . no
C8 H4 0.943(11) . . no
C9 H5 0.932(13) . . no
C9 H6 0.962(10) . . no
C9 H7 0.951(11) . . no
C10 C11 1.505(14) . 1_455 no
C10 C12 1.538(14) . . no
C10 H8 0.958(10) . . no
C11 H9 0.950(11) . 1_655 no
C11 H10 0.947(10) . . no
C11 H11 0.967(11) . . no
C12 H12 0.958(12) . . no
C12 H13 0.940(12) . . no
C12 H14 0.945(10) . . no
C13 C14 1.535(14) . . no
C13 C15 1.545(14) . . no
C13 H15 0.959(10) . . no
C14 H16 0.943(11) . . no
C14 H17 0.974(11) . . no
C14 H18 0.944(12) . . no
C15 H19 0.968(11) . . no
C15 H20 0.919(11) . . no
C15 H21 0.948(11) . . no
C17 C18 1.524(18) . . no
C17 C19 1.524(17) . . no
C17 H22 0.948(12) . . no
C18 H23 0.941(12) . . no
C18 H24 0.950(14) . . no
C18 H25 0.958(13) . . no
C19 H26 0.964(17) . . no
C19 H27 0.944(11) . . no
C19 H28 0.943(14) . . no
C20 C21 1.526(14) . 1_455 no
C20 C22 1.547(15) . . no
C20 H29 0.950(11) . . no
C21 H30 0.947(11) . . no
C21 H31 0.949(11) . 1_655 no
C21 H32 0.964(11) . 1_655 no
C22 H33 0.949(12) . . no
C22 H34 0.959(12) . . no
C22 H35 0.931(12) . . no
C23 C24 1.524(16) . . no
C23 C25 1.546(15) . . no
C23 H36 0.950(11) . . no
C24 H37 0.959(11) . . no
C24 H38 0.959(11) . . no
C24 H39 0.946(11) . . no
C25 H40 0.942(12) . . no
C25 H41 0.954(12) . . no
C25 H42 0.956(13) . . no
C27 C28 1.506(16) . 1_655 no
C27 C29 1.522(14) . 1_655 no
C27 H43 0.934(10) . . no
C28 H44 0.966(13) . 1_455 no
C28 H45 0.965(12) . 1_455 no
C28 H46 0.944(11) . . no
C29 H47 0.957(10) . 1_455 no
C29 H48 0.943(10) . . no
C29 H49 0.946(13) . 1_455 no
C30 C31 1.504(14) . . no
C30 C32 1.503(14) . 1_655 no
C30 H50 0.962(9) . 1_655 no
C31 H51 0.950(12) . 1_655 no
C31 H52 0.957(12) . 1_655 no
C31 H53 0.953(11) . . no
C32 H54 0.951(12) . . no
C32 H55 0.949(13) . 1_455 no
C32 H56 0.933(13) . . no
C33 C34 1.542(14) . 1_655 no
C33 C35 1.493(14) . 1_655 no
C33 H57 0.936(9) . 1_655 no
C34 H58 0.929(11) . . no
C34 H59 0.954(11) . . no
C34 H60 0.954(12) . . no
C35 H61 0.947(9) . . no
C35 H62 0.964(10) . 1_455 no
C35 H63 0.959(9) . . no
C37 C38 1.519(16) . 1_455 no
C37 C39 1.549(15) . 1_455 no
C37 H64 0.946(9) . 1_455 no
C38 H65 0.970(12) . 1_655 no
C38 H66 0.963(14) . 1_655 no
C38 H67 0.938(13) . 1_655 no
C39 H68 0.954(11) . 1_655 no
C39 H69 0.944(13) . 1_655 no
C39 H70 0.943(12) . 1_655 no
C40 C41 1.528(16) . . no
C40 C42 1.544(14) . 1_655 no
C40 H71 0.970(11) . 1_655 no
C41 H72 0.956(12) . . no
C41 H73 0.940(13) . 1_655 no
C41 H74 0.951(13) . 1_655 no
C42 H75 0.956(12) . . no
C42 H76 0.956(11) . . no
C42 H77 0.937(13) . . no
C43 C44 1.540(19) . . no
C43 C45 1.40(2) . . no
C43 H78 0.961(18) . . no
C44 H79 0.948(13) . 1_655 no
C44 H80 0.936(13) . 1_655 no
C44 H81 0.954(13) . 1_655 no
C45 H82 0.930(17) . 1_655 no
C45 H83 0.91(2) . 1_655 no
C45 H84 0.963(18) . 1_655 no
